data_7101097
loop_
_publ_author_name
'Nguyen, Chinh Q.'
'Adeogun, Adekunle'
'Afzaal, Mohammad'
'Malik, Mohammad A.'
'O'Brien, Paul'

_publ_section_title
;
 Metal complexes of
 bis(di-alkylselenophosphinyl)selenide [(R2PSe2)Se]: [M(R2PSe2)n] (M =
 ZnII, CdII, PbII, InIII, GaIII, CuI, , BiIII, NiII; R = iPr, Ph) and
 MoV2O2Se2(Se2PiPr2)2]
;
_journal_coden_ASTM CHCOFS
_journal_issue 20
_journal_name_full
;
 Chemical Communications (Cambridge, United Kingdom)
;
_journal_page_first 2182
_journal_page_last 2184
_journal_paper_doi 10.1039/b603198f
_journal_year 2006
_chemical_formula_sum 'C18 H42 In P3 Se6'
_chemical_formula_weight 940.01
_space_group_IT_number 14
_symmetry_cell_setting monoclinic
_symmetry_space_group_name_Hall '-P 2yn'
_symmetry_space_group_name_H-M 'P 1 21/n 1'
_cell_angle_alpha 90.00
_cell_angle_beta 92.853(3)
_cell_angle_gamma 90.00
_cell_formula_units_Z 8
_cell_length_a 15.925(3)
_cell_length_b 10.4450(17)
_cell_length_c 37.635(6)
_cell_measurement_temperature 100(2)
_cell_volume 6252.3(18)
_diffrn_ambient_temperature 100(2)
_exptl_crystal_density_diffrn 1.997
_cod_depositor_comments
;
The following automatic conversions were performed:
'_symmetry_cell_setting' value 'Monoclinic' changed to 'monoclinic'
according to '/home/saulius/struct/CIF-dictionaries/cif_core.dic'
dictionary named 'cif_core.dic' version 2.4.1 from 2010-06-29.

Automatic conversion script
Id: cif_fix_enum 1527 2010-12-29 10:47:43Z saulius 
;
_cod_original_sg_symbol_H-M 'P 21/n'
_cod_database_code 7101097

loop_
_symmetry_equiv_pos_as_xyz
'x, y, z'
'-x+1/2, y+1/2, -z+1/2'
'-x, -y, -z'
'x-1/2, -y-1/2, z-1/2'

loop_
_atom_site_label
_atom_site_type_symbol
_atom_site_fract_x
_atom_site_fract_y
_atom_site_fract_z
_atom_site_U_iso_or_equiv
_atom_site_adp_type
_atom_site_occupancy
_atom_site_symmetry_multiplicity
_atom_site_calc_flag
_atom_site_refinement_flags
_atom_site_disorder_assembly
_atom_site_disorder_group
C1 C 0.8828(3) 0.8240(4) 0.01843(11) 0.0163(9) Uani 1 1 d . . .
H1 H 0.8279 0.8442 0.0056 0.020 Uiso 1 1 calc R . .
C2 C 0.9522(3) 0.8385(4) -0.00807(12) 0.0237(11) Uani 1 1 d . . .
H2A H 0.9511 0.9256 -0.0177 0.036 Uiso 1 1 calc R . .
H2B H 0.9428 0.7769 -0.0275 0.036 Uiso 1 1 calc R . .
H2C H 1.0070 0.8222 0.0041 0.036 Uiso 1 1 calc R . .
C3 C 0.8950(3) 0.9178(4) 0.04915(11) 0.0223(11) Uani 1 1 d . . .
H3A H 0.9497 0.9025 0.0615 0.033 Uiso 1 1 calc R . .
H3B H 0.8503 0.9058 0.0658 0.033 Uiso 1 1 calc R . .
H3C H 0.8930 1.0056 0.0399 0.033 Uiso 1 1 calc R . .
C4 C 0.8723(3) 0.5536(4) -0.00324(11) 0.0190(10) Uani 1 1 d . . .
H4 H 0.9265 0.5630 -0.0154 0.023 Uiso 1 1 calc R . .
C5 C 0.8012(3) 0.5915(4) -0.02970(11) 0.0240(11) Uani 1 1 d . . .
H5A H 0.8017 0.5354 -0.0506 0.036 Uiso 1 1 calc R . .
H5B H 0.8089 0.6805 -0.0371 0.036 Uiso 1 1 calc R . .
H5C H 0.7473 0.5831 -0.0185 0.036 Uiso 1 1 calc R . .
C6 C 0.8640(3) 0.4137(4) 0.00767(11) 0.0226(11) Uani 1 1 d . . .
H6A H 0.8108 0.4014 0.0192 0.034 Uiso 1 1 calc R . .
H6B H 0.9109 0.3906 0.0243 0.034 Uiso 1 1 calc R . .
H6C H 0.8649 0.3591 -0.0135 0.034 Uiso 1 1 calc R . .
C7 C 0.6910(3) 0.8665(4) 0.17367(11) 0.0160(9) Uani 1 1 d . . .
H7 H 0.7134 0.9514 0.1819 0.019 Uiso 1 1 calc R . .
C8 C 0.6651(3) 0.8776(4) 0.13442(12) 0.0296(12) Uani 1 1 d . . .
H8A H 0.6374 0.7983 0.1263 0.044 Uiso 1 1 calc R . .
H8B H 0.7151 0.8922 0.1208 0.044 Uiso 1 1 calc R . .
H8C H 0.6261 0.9496 0.1308 0.044 Uiso 1 1 calc R . .
C9 C 0.6148(3) 0.8332(4) 0.19580(13) 0.0279(12) Uani 1 1 d . . .
H9A H 0.5716 0.8995 0.1923 0.042 Uiso 1 1 calc R . .
H9B H 0.6328 0.8287 0.2211 0.042 Uiso 1 1 calc R . .
H9C H 0.5916 0.7503 0.1881 0.042 Uiso 1 1 calc R . .
C10 C 0.7982(3) 0.7421(4) 0.22934(11) 0.0185(10) Uani 1 1 d . . .
H10 H 0.7459 0.7129 0.2405 0.022 Uiso 1 1 calc R . .
C11 C 0.8670(3) 0.6464(4) 0.23978(12) 0.0240(11) Uani 1 1 d . . .
H11A H 0.9205 0.6755 0.2308 0.036 Uiso 1 1 calc R . .
H11B H 0.8525 0.5625 0.2295 0.036 Uiso 1 1 calc R . .
H11C H 0.8725 0.6394 0.2658 0.036 Uiso 1 1 calc R . .
C12 C 0.8196(3) 0.8756(4) 0.24446(12) 0.0235(11) Uani 1 1 d . . .
H12A H 0.8333 0.8689 0.2701 0.035 Uiso 1 1 calc R . .
H12B H 0.7712 0.9325 0.2404 0.035 Uiso 1 1 calc R . .
H12C H 0.8680 0.9104 0.2326 0.035 Uiso 1 1 calc R . .
C13 C 1.0457(3) 0.2106(4) 0.13099(11) 0.0151(9) Uani 1 1 d . . .
H13 H 1.0815 0.1877 0.1527 0.018 Uiso 1 1 calc R . .
C14 C 1.0962(3) 0.3026(4) 0.10886(12) 0.0243(11) Uani 1 1 d . . .
H14A H 1.1457 0.2583 0.1005 0.036 Uiso 1 1 calc R . .
H14B H 1.1142 0.3761 0.1235 0.036 Uiso 1 1 calc R . .
H14C H 1.0610 0.3323 0.0884 0.036 Uiso 1 1 calc R . .
C15 C 1.0251(3) 0.0862(4) 0.11077(12) 0.0252(11) Uani 1 1 d . . .
H15A H 0.9939 0.1062 0.0884 0.038 Uiso 1 1 calc R . .
H15B H 0.9908 0.0310 0.1253 0.038 Uiso 1 1 calc R . .
H15C H 1.0774 0.0419 0.1057 0.038 Uiso 1 1 calc R . .
C16 C 0.9080(3) 0.1746(4) 0.17937(11) 0.0153(9) Uani 1 1 d . . .
H16 H 0.9028 0.0878 0.1683 0.018 Uiso 1 1 calc R . .
C17 C 0.8210(3) 0.2156(4) 0.18959(12) 0.0249(11) Uani 1 1 d . . .
H17A H 0.7994 0.1539 0.2065 0.037 Uiso 1 1 calc R . .
H17B H 0.7832 0.2186 0.1683 0.037 Uiso 1 1 calc R . .
H17C H 0.8242 0.3006 0.2006 0.037 Uiso 1 1 calc R . .
C18 C 0.9693(3) 0.1640(4) 0.21197(12) 0.0256(11) Uani 1 1 d . . .
H18A H 0.9779 0.2489 0.2227 0.038 Uiso 1 1 calc R . .
H18B H 1.0232 0.1304 0.2047 0.038 Uiso 1 1 calc R . .
H18C H 0.9460 0.1060 0.2294 0.038 Uiso 1 1 calc R . .
C19 C 0.5580(3) 0.3711(4) 0.11838(12) 0.0194(10) Uani 1 1 d . . .
H19 H 0.5982 0.3901 0.1390 0.023 Uiso 1 1 calc R . .
C20 C 0.5979(3) 0.2668(4) 0.09602(13) 0.0283(12) Uani 1 1 d . . .
H20A H 0.5584 0.2418 0.0765 0.042 Uiso 1 1 calc R . .
H20B H 0.6113 0.1921 0.1110 0.042 Uiso 1 1 calc R . .
H20C H 0.6496 0.2999 0.0863 0.042 Uiso 1 1 calc R . .
C21 C 0.5449(3) 0.4961(4) 0.09702(13) 0.0285(12) Uani 1 1 d . . .
H21A H 0.5986 0.5239 0.0880 0.043 Uiso 1 1 calc R . .
H21B H 0.5234 0.5627 0.1125 0.043 Uiso 1 1 calc R . .
H21C H 0.5043 0.4812 0.0770 0.043 Uiso 1 1 calc R . .
C22 C 0.4229(3) 0.4452(4) 0.16514(11) 0.0176(10) Uani 1 1 d . . .
H22 H 0.4157 0.5236 0.1501 0.021 Uiso 1 1 calc R . .
C23 C 0.3371(3) 0.4125(4) 0.17941(12) 0.0237(11) Uani 1 1 d . . .
H23A H 0.3424 0.3370 0.1948 0.036 Uiso 1 1 calc R . .
H23B H 0.2969 0.3946 0.1594 0.036 Uiso 1 1 calc R . .
H23C H 0.3169 0.4851 0.1931 0.036 Uiso 1 1 calc R . .
C24 C 0.4866(3) 0.4757(4) 0.19477(12) 0.0260(11) Uani 1 1 d . . .
H24A H 0.4671 0.5490 0.2084 0.039 Uiso 1 1 calc R . .
H24B H 0.5405 0.4966 0.1847 0.039 Uiso 1 1 calc R . .
H24C H 0.4937 0.4013 0.2105 0.039 Uiso 1 1 calc R . .
C25 C 0.3738(3) -0.0320(4) -0.00186(11) 0.0205(10) Uani 1 1 d . . .
H25 H 0.4285 -0.0597 -0.0113 0.025 Uiso 1 1 calc R . .
C26 C 0.3038(3) -0.0747(4) -0.02859(12) 0.0292(12) Uani 1 1 d . . .
H26A H 0.2490 -0.0594 -0.0186 0.044 Uiso 1 1 calc R . .
H26B H 0.3100 -0.1661 -0.0336 0.044 Uiso 1 1 calc R . .
H26C H 0.3075 -0.0258 -0.0507 0.044 Uiso 1 1 calc R . .
C27 C 0.3764(3) 0.1131(4) 0.00198(12) 0.0243(11) Uani 1 1 d . . .
H27A H 0.3858 0.1520 -0.0212 0.036 Uiso 1 1 calc R . .
H27B H 0.4222 0.1372 0.0190 0.036 Uiso 1 1 calc R . .
H27C H 0.3228 0.1434 0.0106 0.036 Uiso 1 1 calc R . .
C28 C 0.3546(3) -0.2814(4) 0.03346(12) 0.0218(11) Uani 1 1 d . . .
H28 H 0.3031 -0.2962 0.0177 0.026 Uiso 1 1 calc R . .
C29 C 0.3433(3) -0.3513(4) 0.06856(12) 0.0255(11) Uani 1 1 d . . .
H29A H 0.3402 -0.4437 0.0642 0.038 Uiso 1 1 calc R . .
H29B H 0.2913 -0.3223 0.0789 0.038 Uiso 1 1 calc R . .
H29C H 0.3913 -0.3327 0.0851 0.038 Uiso 1 1 calc R . .
C30 C 0.4298(3) -0.3344(4) 0.01470(13) 0.0278(12) Uani 1 1 d . . .
H30A H 0.4816 -0.3152 0.0288 0.042 Uiso 1 1 calc R . .
H30B H 0.4324 -0.2949 -0.0088 0.042 Uiso 1 1 calc R . .
H30C H 0.4239 -0.4274 0.0120 0.042 Uiso 1 1 calc R . .
C31 C 0.2975(3) -0.0999(4) 0.23592(11) 0.0211(10) Uani 1 1 d . . .
H31 H 0.2481 -0.0597 0.2469 0.025 Uiso 1 1 calc R . .
C32 C 0.3131(3) -0.2305(4) 0.25414(12) 0.0293(12) Uani 1 1 d . . .
H32A H 0.3583 -0.2755 0.2426 0.044 Uiso 1 1 calc R . .
H32B H 0.2616 -0.2818 0.2521 0.044 Uiso 1 1 calc R . .
H32C H 0.3293 -0.2171 0.2793 0.044 Uiso 1 1 calc R . .
C33 C 0.3720(3) -0.0110(4) 0.24244(11) 0.0249(11) Uani 1 1 d . . .
H33A H 0.3822 0.0019 0.2681 0.037 Uiso 1 1 calc R . .
H33B H 0.3600 0.0716 0.2309 0.037 Uiso 1 1 calc R . .
H33C H 0.4220 -0.0491 0.2325 0.037 Uiso 1 1 calc R . .
C34 C 0.1809(3) -0.2320(4) 0.18442(12) 0.0208(10) Uani 1 1 d . . .
H34 H 0.2006 -0.3157 0.1947 0.025 Uiso 1 1 calc R . .
C35 C 0.1531(3) -0.2550(4) 0.14524(12) 0.0291(12) Uani 1 1 d . . .
H35A H 0.1091 -0.3207 0.1438 0.044 Uiso 1 1 calc R . .
H35B H 0.2013 -0.2839 0.1322 0.044 Uiso 1 1 calc R . .
H35C H 0.1311 -0.1752 0.1347 0.044 Uiso 1 1 calc R . .
C36 C 0.1078(3) -0.1863(5) 0.20588(13) 0.0297(12) Uani 1 1 d . . .
H36A H 0.0905 -0.1006 0.1979 0.044 Uiso 1 1 calc R . .
H36B H 0.1255 -0.1834 0.2312 0.044 Uiso 1 1 calc R . .
H36C H 0.0605 -0.2457 0.2024 0.044 Uiso 1 1 calc R . .
In1 In 0.866867(19) 0.56505(3) 0.119914(8) 0.01269(7) Uani 1 1 d . . .
In2 In 0.365940(19) 0.03024(3) 0.121645(8) 0.01258(7) Uani 1 1 d . . .
P1 P 0.87667(7) 0.65941(10) 0.03561(3) 0.0141(2) Uani 1 1 d . . .
P2 P 0.77511(7) 0.74684(10) 0.18113(3) 0.0125(2) Uani 1 1 d . . .
P3 P 0.94925(7) 0.28403(10) 0.14601(3) 0.0128(2) Uani 1 1 d . . .
P4 P 0.45943(7) 0.31537(10) 0.13658(3) 0.0132(2) Uani 1 1 d . . .
P5 P 0.36421(7) -0.10908(10) 0.04147(3) 0.0152(2) Uani 1 1 d . . .
P6 P 0.27048(7) -0.11930(10) 0.18815(3) 0.0143(2) Uani 1 1 d . . .
Se1 Se 0.98517(3) 0.61790(4) 0.071145(11) 0.01535(10) Uani 1 1 d . . .
Se2 Se 0.76209(3) 0.63856(4) 0.064532(11) 0.01595(10) Uani 1 1 d . . .
Se3 Se 0.88509(3) 0.80203(4) 0.152773(11) 0.01475(9) Uani 1 1 d . . .
Se4 Se 0.73225(3) 0.55867(4) 0.163213(11) 0.01435(10) Uani 1 1 d . . .
Se5 Se 0.97845(3) 0.46903(4) 0.170200(11) 0.01499(10) Uani 1 1 d . . .
Se6 Se 0.85655(3) 0.30991(4) 0.102251(11) 0.01528(10) Uani 1 1 d . . .
Se7 Se 0.48424(3) 0.14225(4) 0.167507(11) 0.01588(10) Uani 1 1 d . . .
Se8 Se 0.36469(3) 0.27298(4) 0.094541(11) 0.01524(10) Uani 1 1 d . . .
Se9 Se 0.47581(3) -0.06952(4) 0.075647(11) 0.01532(10) Uani 1 1 d . . .
Se10 Se 0.25273(3) -0.04112(4) 0.067067(12) 0.01704(10) Uani 1 1 d . . .
Se11 Se 0.37654(3) -0.19411(4) 0.160741(11) 0.01597(10) Uani 1 1 d . . .
Se12 Se 0.23551(3) 0.06585(4) 0.165507(11) 0.01483(10) Uani 1 1 d . . .

loop_
_atom_site_aniso_label
_atom_site_aniso_U_11
_atom_site_aniso_U_22
_atom_site_aniso_U_33
_atom_site_aniso_U_23
_atom_site_aniso_U_13
_atom_site_aniso_U_12
C1 0.020(3) 0.018(2) 0.011(2) 0.0014(17) 0.0000(18) 0.0006(18)
C2 0.026(3) 0.022(3) 0.024(3) -0.001(2) 0.008(2) -0.009(2)
C3 0.028(3) 0.017(2) 0.021(3) -0.0001(19) -0.004(2) -0.001(2)
C4 0.017(3) 0.028(3) 0.012(2) -0.0055(19) 0.0001(19) -0.0036(19)
C5 0.023(3) 0.034(3) 0.015(2) -0.001(2) -0.001(2) -0.007(2)
C6 0.026(3) 0.025(3) 0.017(2) -0.007(2) 0.004(2) -0.003(2)
C7 0.017(2) 0.014(2) 0.016(2) -0.0013(18) -0.0014(19) 0.0068(18)
C8 0.031(3) 0.036(3) 0.021(3) 0.002(2) -0.007(2) 0.013(2)
C9 0.014(3) 0.028(3) 0.042(3) -0.004(2) 0.004(2) 0.005(2)
C10 0.019(3) 0.025(2) 0.012(2) -0.0009(19) 0.0068(19) -0.003(2)
C11 0.026(3) 0.028(3) 0.017(2) 0.000(2) -0.004(2) 0.001(2)
C12 0.026(3) 0.026(3) 0.019(3) -0.005(2) 0.000(2) -0.002(2)
C13 0.014(2) 0.018(2) 0.013(2) 0.0008(17) -0.0014(18) 0.0051(18)
C14 0.020(3) 0.027(3) 0.027(3) 0.000(2) 0.009(2) 0.002(2)
C15 0.030(3) 0.018(2) 0.028(3) -0.006(2) 0.009(2) 0.004(2)
C16 0.019(3) 0.013(2) 0.014(2) 0.0041(17) 0.0028(18) 0.0003(18)
C17 0.028(3) 0.025(3) 0.023(3) 0.001(2) 0.012(2) -0.004(2)
C18 0.029(3) 0.026(3) 0.022(3) 0.006(2) -0.002(2) 0.000(2)
C19 0.017(3) 0.023(2) 0.018(2) -0.0011(19) 0.0015(19) -0.0039(19)
C20 0.019(3) 0.037(3) 0.031(3) -0.006(2) 0.012(2) -0.008(2)
C21 0.022(3) 0.031(3) 0.033(3) 0.012(2) 0.005(2) -0.009(2)
C22 0.022(3) 0.015(2) 0.015(2) -0.0023(18) 0.000(2) 0.0025(18)
C23 0.024(3) 0.025(3) 0.023(3) -0.009(2) 0.006(2) 0.002(2)
C24 0.025(3) 0.026(3) 0.028(3) -0.009(2) -0.001(2) 0.003(2)
C25 0.020(3) 0.032(3) 0.010(2) 0.0011(19) 0.0030(19) 0.010(2)
C26 0.028(3) 0.039(3) 0.020(3) 0.000(2) -0.007(2) 0.010(2)
C27 0.029(3) 0.028(3) 0.016(2) 0.004(2) 0.002(2) 0.008(2)
C28 0.025(3) 0.018(2) 0.022(3) -0.0064(19) 0.000(2) 0.002(2)
C29 0.026(3) 0.017(2) 0.033(3) -0.009(2) 0.004(2) -0.001(2)
C30 0.033(3) 0.023(3) 0.027(3) -0.004(2) 0.004(2) 0.000(2)
C31 0.020(3) 0.027(3) 0.017(2) 0.005(2) 0.007(2) 0.006(2)
C32 0.030(3) 0.040(3) 0.017(3) 0.011(2) -0.003(2) -0.003(2)
C33 0.029(3) 0.034(3) 0.012(2) 0.003(2) -0.007(2) -0.004(2)
C34 0.019(3) 0.020(2) 0.023(3) 0.0055(19) 0.003(2) 0.0007(19)
C35 0.024(3) 0.036(3) 0.027(3) 0.001(2) -0.003(2) -0.016(2)
C36 0.013(3) 0.044(3) 0.032(3) 0.004(2) 0.005(2) -0.003(2)
In1 0.01339(16) 0.01459(15) 0.01018(15) 0.00026(12) 0.00149(12) 0.00093(12)
In2 0.01399(16) 0.01280(15) 0.01102(15) -0.00033(12) 0.00139(12) -0.00113(12)
P1 0.0129(6) 0.0184(6) 0.0110(6) 0.0000(4) 0.0012(5) -0.0023(5)
P2 0.0117(6) 0.0145(6) 0.0113(6) -0.0002(4) 0.0018(4) -0.0006(4)
P3 0.0143(6) 0.0136(6) 0.0106(6) -0.0003(4) 0.0011(5) 0.0005(4)
P4 0.0136(6) 0.0129(5) 0.0130(6) -0.0006(4) 0.0011(5) -0.0005(4)
P5 0.0152(6) 0.0194(6) 0.0110(6) -0.0025(5) -0.0001(5) 0.0013(5)
P6 0.0126(6) 0.0168(6) 0.0135(6) 0.0029(5) 0.0014(5) 0.0007(5)
Se1 0.0120(2) 0.0221(2) 0.0119(2) 0.00112(18) 0.00113(17) -0.00020(18)
Se2 0.0118(2) 0.0242(2) 0.0120(2) 0.00208(18) 0.00211(18) 0.00062(18)
Se3 0.0153(2) 0.0149(2) 0.0143(2) -0.00041(17) 0.00428(18) -0.00267(18)
Se4 0.0136(2) 0.0149(2) 0.0147(2) -0.00159(17) 0.00296(18) -0.00227(17)
Se5 0.0164(2) 0.0147(2) 0.0136(2) -0.00098(17) -0.00188(18) -0.00009(17)
Se6 0.0159(2) 0.0163(2) 0.0132(2) -0.00098(17) -0.00247(18) 0.00052(18)
Se7 0.0173(2) 0.0150(2) 0.0149(2) 0.00156(17) -0.00309(18) -0.00020(18)
Se8 0.0161(2) 0.0150(2) 0.0143(2) 0.00215(17) -0.00268(18) -0.00189(18)
Se9 0.0127(2) 0.0203(2) 0.0130(2) -0.00195(18) 0.00096(18) -0.00032(18)
Se10 0.0126(2) 0.0234(2) 0.0152(2) -0.00370(18) 0.00106(18) -0.00040(18)
Se11 0.0164(2) 0.0142(2) 0.0177(2) 0.00197(18) 0.00427(18) 0.00214(18)
Se12 0.0148(2) 0.0164(2) 0.0133(2) 0.00137(17) 0.00169(18) 0.00330(18)

loop_
_geom_bond_atom_site_label_1
_geom_bond_atom_site_label_2
_geom_bond_distance
_geom_bond_site_symmetry_2
_geom_bond_publ_flag
C1 C3 1.521(5) . ?
C1 C2 1.533(5) . ?
C1 P1 1.841(4) . ?
C1 H1 1.0000 . ?
C2 H2A 0.9800 . ?
C2 H2B 0.9800 . ?
C2 H2C 0.9800 . ?
C3 H3A 0.9800 . ?
C3 H3B 0.9800 . ?
C3 H3C 0.9800 . ?
C4 C5 1.522(6) . ?
C4 C6 1.526(6) . ?
C4 P1 1.831(4) . ?
C4 H4 1.0000 . ?
C5 H5A 0.9800 . ?
C5 H5B 0.9800 . ?
C5 H5C 0.9800 . ?
C6 H6A 0.9800 . ?
C6 H6B 0.9800 . ?
C6 H6C 0.9800 . ?
C7 C8 1.518(6) . ?
C7 C9 1.546(6) . ?
C7 P2 1.843(4) . ?
C7 H7 1.0000 . ?
C8 H8A 0.9800 . ?
C8 H8B 0.9800 . ?
C8 H8C 0.9800 . ?
C9 H9A 0.9800 . ?
C9 H9B 0.9800 . ?
C9 H9C 0.9800 . ?
C10 C11 1.521(6) . ?
C10 C12 1.537(6) . ?
C10 P2 1.834(4) . ?
C10 H10 1.0000 . ?
C11 H11A 0.9800 . ?
C11 H11B 0.9800 . ?
C11 H11C 0.9800 . ?
C12 H12A 0.9800 . ?
C12 H12B 0.9800 . ?
C12 H12C 0.9800 . ?
C13 C14 1.526(5) . ?
C13 C15 1.533(5) . ?
C13 P3 1.831(4) . ?
C13 H13 1.0000 . ?
C14 H14A 0.9800 . ?
C14 H14B 0.9800 . ?
C14 H14C 0.9800 . ?
C15 H15A 0.9800 . ?
C15 H15B 0.9800 . ?
C15 H15C 0.9800 . ?
C16 C17 1.518(6) . ?
C16 C18 1.533(6) . ?
C16 P3 1.843(4) . ?
C16 H16 1.0000 . ?
C17 H17A 0.9800 . ?
C17 H17B 0.9800 . ?
C17 H17C 0.9800 . ?
C18 H18A 0.9800 . ?
C18 H18B 0.9800 . ?
C18 H18C 0.9800 . ?
C19 C20 1.533(6) . ?
C19 C21 1.542(6) . ?
C19 P4 1.839(4) . ?
C19 H19 1.0000 . ?
C20 H20A 0.9800 . ?
C20 H20B 0.9800 . ?
C20 H20C 0.9800 . ?
C21 H21A 0.9800 . ?
C21 H21B 0.9800 . ?
C21 H21C 0.9800 . ?
C22 C24 1.503(6) . ?
C22 C23 1.532(6) . ?
C22 P4 1.843(4) . ?
C22 H22 1.0000 . ?
C23 H23A 0.9800 . ?
C23 H23B 0.9800 . ?
C23 H23C 0.9800 . ?
C24 H24A 0.9800 . ?
C24 H24B 0.9800 . ?
C24 H24C 0.9800 . ?
C25 C27 1.523(6) . ?
C25 C26 1.530(6) . ?
C25 P5 1.832(4) . ?
C25 H25 1.0000 . ?
C26 H26A 0.9800 . ?
C26 H26B 0.9800 . ?
C26 H26C 0.9800 . ?
C27 H27A 0.9800 . ?
C27 H27B 0.9800 . ?
C27 H27C 0.9800 . ?
C28 C30 1.525(6) . ?
C28 C29 1.528(6) . ?
C28 P5 1.830(4) . ?
C28 H28 1.0000 . ?
C29 H29A 0.9800 . ?
C29 H29B 0.9800 . ?
C29 H29C 0.9800 . ?
C30 H30A 0.9800 . ?
C30 H30B 0.9800 . ?
C30 H30C 0.9800 . ?
C31 C33 1.517(6) . ?
C31 C32 1.541(6) . ?
C31 P6 1.839(5) . ?
C31 H31 1.0000 . ?
C32 H32A 0.9800 . ?
C32 H32B 0.9800 . ?
C32 H32C 0.9800 . ?
C33 H33A 0.9800 . ?
C33 H33B 0.9800 . ?
C33 H33C 0.9800 . ?
C34 C36 1.526(6) . ?
C34 C35 1.538(6) . ?
C34 P6 1.849(4) . ?
C34 H34 1.0000 . ?
C35 H35A 0.9800 . ?
C35 H35B 0.9800 . ?
C35 H35C 0.9800 . ?
C36 H36A 0.9800 . ?
C36 H36B 0.9800 . ?
C36 H36C 0.9800 . ?
In1 Se2 2.7151(6) . ?
In1 Se5 2.7222(6) . ?
In1 Se6 2.7495(7) . ?
In1 Se1 2.7509(6) . ?
In1 Se4 2.7575(6) . ?
In1 Se3 2.7757(6) . ?
In2 Se9 2.7287(6) . ?
In2 Se8 2.7327(6) . ?
In2 Se12 2.7421(6) . ?
In2 Se7 2.7519(6) . ?
In2 Se10 2.7670(6) . ?
In2 Se11 2.7676(6) . ?
P1 Se1 2.1754(13) . ?
P1 Se2 2.1817(12) . ?
P2 Se3 2.1738(12) . ?
P2 Se4 2.1767(12) . ?
P3 Se6 2.1732(12) . ?
P3 Se5 2.1765(12) . ?
P4 Se7 2.1760(12) . ?
P4 Se8 2.1766(12) . ?
P5 Se10 2.1803(12) . ?
P5 Se9 2.1810(13) . ?
P6 Se11 2.1681(12) . ?
P6 Se12 2.1746(12) . ?
